data_7709220
loop_
_publ_author_name
'N\"o\&sler, Maite'
'Hunger, David'
'Reichert, Felix'
'Winkler, Mario'
'Reimann, Marc'
'Klein, Johannes'
'Suhr, Simon'
'Suntrup, Lisa'
'Beerhues, Julia'
'Kaupp, Martin'
'van Slageren, Joris'
'Sarkar, Biprajit'

_publ_section_title
;
 Spin-state control of cobalt(II) and iron(II) complexes with
 click-derived tripodal ligands through non-covalent and fluorine-specific
 interactions.
;
_journal_issue 48
_journal_name_full 'Dalton transactions (Cambridge, England : 2003)'
_journal_page_first 18097
_journal_page_last 18106
_journal_paper_doi 10.1039/d1dt03535e
_journal_volume 50
_journal_year 2021
_chemical_formula_sum 'C30.5 H17 B Co0.5 F19 N10 O0.5'
_chemical_formula_weight 932.81
_space_group_crystal_system monoclinic
_space_group_IT_number 14
_space_group_name_Hall '-P 2yn'
_space_group_name_H-M_alt 'P 1 21/n 1'
_atom_sites_solution_hydrogens mixed
_audit_creation_method SHELXL-2017/1
_audit_update_record
;
2021-03-12 deposited with the CCDC.	2021-12-01 downloaded from the CCDC.
;
_cell_angle_alpha 90
_cell_angle_beta 105.05(2)
_cell_angle_gamma 90
_cell_formula_units_Z 4
_cell_length_a 16.13(2)
_cell_length_b 9.291(11)
_cell_length_c 24.27(3)
_cell_measurement_reflns_used 5077
_cell_measurement_temperature 100(2)
_cell_measurement_theta_max 25.379
_cell_measurement_theta_min 2.358
_cell_volume 3512(7)
_computing_cell_refinement 'APEX3 (Bruker, 2015)'
_computing_data_collection 'APEX3 (Bruker, 2015)'
_computing_data_reduction 'SAINT+ (Bruker, 2009)'
_computing_molecular_graphics 'DIAMOND 3D, Version 4.0 (Brandenburg, 2014)'
_computing_publication_material Shelxle
_computing_structure_refinement 'SHELXL-2017/1 (Sheldrick, 2017)'
_computing_structure_solution 'SHELXT 2014/5 (Sheldrick, 2014)'
_diffrn_ambient_temperature 100(2)
_diffrn_measured_fraction_theta_full 1.000
_diffrn_measured_fraction_theta_max 0.997
_diffrn_measurement_device_type 'Bruker D8 Venture'
_diffrn_measurement_method 'omega + phi scan'
_diffrn_radiation_type MoK\a
_diffrn_radiation_wavelength 0.71073
_diffrn_reflns_av_R_equivalents 0.1017
_diffrn_reflns_av_unetI/netI 0.0348
_diffrn_reflns_Laue_measured_fraction_full 1.000
_diffrn_reflns_Laue_measured_fraction_max 0.997
_diffrn_reflns_limit_h_max 19
_diffrn_reflns_limit_h_min -19
_diffrn_reflns_limit_k_max 11
_diffrn_reflns_limit_k_min -11
_diffrn_reflns_limit_l_max 29
_diffrn_reflns_limit_l_min -29
_diffrn_reflns_number 93913
_diffrn_reflns_point_group_measured_fraction_full 1.000
_diffrn_reflns_point_group_measured_fraction_max 0.997
_diffrn_reflns_theta_full 25.242
_diffrn_reflns_theta_max 25.379
_diffrn_reflns_theta_min 2.358
_exptl_absorpt_coefficient_mu 0.406
_exptl_absorpt_correction_T_max 0.7425
_exptl_absorpt_correction_T_min 0.7096
_exptl_absorpt_correction_type multi-scan
_exptl_absorpt_process_details 'Blessing, 1995'
_exptl_crystal_colour colourless
_exptl_crystal_density_diffrn 1.764
_exptl_crystal_description needle
_exptl_crystal_F_000 1854
_exptl_crystal_size_max 0.49
_exptl_crystal_size_mid 0.05
_exptl_crystal_size_min 0.05
_refine_diff_density_max 0.564
_refine_diff_density_min -0.343
_refine_diff_density_rms 0.068
_refine_ls_extinction_method none
_refine_ls_goodness_of_fit_ref 1.147
_refine_ls_hydrogen_treatment mixed
_refine_ls_matrix_type full
_refine_ls_number_parameters 570
_refine_ls_number_reflns 6446
_refine_ls_number_restraints 0
_refine_ls_restrained_S_all 1.147
_refine_ls_R_factor_all 0.0710
_refine_ls_R_factor_gt 0.0496
_refine_ls_shift/su_max 0.001
_refine_ls_shift/su_mean 0.000
_refine_ls_structure_factor_coef Fsqd
_refine_ls_weighting_details 'w=1/[\s^2^(Fo^2^)+(0.0268P)^2^+7.3767P] where P=(Fo^2^+2Fc^2^)/3'
_refine_ls_weighting_scheme calc
_refine_ls_wR_factor_gt 0.1034
_refine_ls_wR_factor_ref 0.1109
_reflns_Friedel_coverage 0.000
_reflns_number_gt 5077
_reflns_number_total 6446
_reflns_threshold_expression 'I > 2\s(I)'
_cod_data_source_file d1dt03535e2.cif
_cod_data_source_block bip521_a
_cod_original_cell_volume 3513(8)
_cod_original_sg_symbol_H-M 'P 21/n'
_cod_original_formula_sum 'C30.50 H17 B Co0.50 F19 N10 O0.50'
_cod_database_code 7709220
_shelx_shelxl_version_number 2017/1
_shelx_space_group_comment
;
The symmetry employed for this shelxl refinement is uniquely defined
by the following loop, which should always be used as a source of
symmetry information in preference to the above space-group names.
They are only intended as comments.
;

loop_
_space_group_symop_operation_xyz
'x, y, z'
'-x+1/2, y+1/2, -z+1/2'
'-x, -y, -z'
'x-1/2, -y-1/2, z-1/2'

loop_
_atom_site_label
_atom_site_type_symbol
_atom_site_fract_x
_atom_site_fract_y
_atom_site_fract_z
_atom_site_U_iso_or_equiv
_atom_site_adp_type
_atom_site_occupancy
_atom_site_site_symmetry_order
_atom_site_calc_flag
_atom_site_refinement_flags_posn
_atom_site_refinement_flags_adp
_atom_site_refinement_flags_occupancy
_atom_site_disorder_assembly
_atom_site_disorder_group
Co1 Co 0.500000 0.000000 0.500000 0.01352(14) Uani 1 2 d S . P . .
N1 N 0.57707(16) 0.1866(3) 0.54479(10) 0.0158(5) Uani 1 1 d . . . . .
C50 C 0.3044(6) 0.0683(10) 0.9156(4) 0.056(3) Uani 0.5 1 d . . P . .
H50A H 0.342684 0.050968 0.890905 0.085 Uiso 0.5 1 calc R U P . .
H50B H 0.337374 0.108640 0.952023 0.085 Uiso 0.5 1 calc R U P . .
H50C H 0.259364 0.136395 0.896993 0.085 Uiso 0.5 1 calc R U P . .
F104 F 0.82746(14) 0.8649(3) 0.75258(13) 0.0603(8) Uani 1 1 d . . . . .
F103 F 0.95806(16) 0.7885(3) 0.79630(10) 0.0659(8) Uani 1 1 d . . . . .
F102 F 0.92480(17) 0.8208(2) 0.70193(9) 0.0476(6) Uani 1 1 d . . . . .
F101 F 0.86199(19) 0.6385(2) 0.73903(11) 0.0573(7) Uani 1 1 d . . . . .
B100 B 0.8937(3) 0.7770(4) 0.74738(16) 0.0234(8) Uani 1 1 d . . . . .
H50 H 0.215(8) -0.030(14) 0.944(5) 0.12(5) Uiso 0.5 1 d . . P . .
O50 O 0.2671(4) -0.0604(6) 0.9254(2) 0.0388(13) Uani 0.5 1 d . . P . .
C39 C 0.8336(2) 0.8925(4) 0.55345(14) 0.0247(8) Uani 1 1 d . . . . .
C38 C 0.8566(2) 0.9782(4) 0.51312(14) 0.0250(8) Uani 1 1 d . . . . .
C37 C 0.9041(2) 0.9210(4) 0.47898(14) 0.0272(8) Uani 1 1 d . . . . .
C36 C 0.9298(2) 0.7788(4) 0.48538(16) 0.0324(9) Uani 1 1 d . . . . .
C35 C 0.9062(2) 0.6964(4) 0.52551(16) 0.0308(8) Uani 1 1 d . . . . .
C34 C 0.8576(2) 0.7494(4) 0.56047(14) 0.0251(8) Uani 1 1 d . . . . .
F34 F 0.78543(14) 0.9513(2) 0.58455(9) 0.0373(5) Uani 1 1 d . . . . .
C33 C 0.8279(2) 0.6531(4) 0.60124(15) 0.0316(9) Uani 1 1 d . . . . .
H01L H 0.876897 0.596398 0.623938 0.038 Uiso 1 1 calc R U . . .
H33 H 0.804793 0.712029 0.627836 0.038 Uiso 1 1 calc R U . . .
F33 F 0.83299(13) 1.1167(2) 0.50695(9) 0.0365(5) Uani 1 1 d . . . . .
C32 C 0.7555(2) 0.4110(4) 0.56946(15) 0.0285(8) Uani 1 1 d . . . . .
H01I H 0.795775 0.345607 0.591806 0.034 Uiso 1 1 calc R U . . .
F32 F 0.92584(13) 1.0035(2) 0.43937(9) 0.0399(5) Uani 1 1 d . . . . .
N32 N 0.76072(17) 0.5552(3) 0.56913(11) 0.0236(6) Uani 1 1 d . . . . .
C31 C 0.67999(19) 0.3785(3) 0.53084(13) 0.0170(7) Uani 1 1 d . . . . .
F31 F 0.97670(16) 0.7242(3) 0.45228(11) 0.0537(7) Uani 1 1 d . . . . .
N31 N 0.69288(18) 0.6114(3) 0.53148(14) 0.0333(7) Uani 1 1 d . . . . .
C30 C 0.6360(2) 0.2383(3) 0.51096(13) 0.0192(7) Uani 1 1 d . . . . .
H01C H 0.602856 0.249067 0.470692 0.023 Uiso 1 1 calc R U . . .
H01D H 0.680399 0.163875 0.512194 0.023 Uiso 1 1 calc R U . . .
F30 F 0.93055(15) 0.5577(2) 0.53101(11) 0.0461(6) Uani 1 1 d . . . . .
N30 N 0.64367(17) 0.5030(3) 0.50813(13) 0.0303(7) Uani 1 1 d . . . . .
C29 C 0.4846(2) -0.3880(3) 0.70339(13) 0.0222(7) Uani 1 1 d . . . . .
C28 C 0.4303(2) -0.3936(4) 0.73841(15) 0.0307(9) Uani 1 1 d . . . . .
C27 C 0.4621(2) -0.3672(4) 0.79593(15) 0.0291(8) Uani 1 1 d . . . . .
C26 C 0.5475(2) -0.3373(4) 0.81733(13) 0.0239(7) Uani 1 1 d . . . . .
C25 C 0.6003(2) -0.3307(3) 0.78111(13) 0.0186(7) Uani 1 1 d . . . . .
C24 C 0.5709(2) -0.3568(3) 0.72322(13) 0.0166(7) Uani 1 1 d . . . . .
F24 F 0.45154(13) -0.4156(2) 0.64728(8) 0.0335(5) Uani 1 1 d . . . . .
C23 C 0.6300(2) -0.3547(3) 0.68433(13) 0.0213(7) Uani 1 1 d . . . . .
H01E H 0.690294 -0.358970 0.707533 0.026 Uiso 1 1 calc R U . . .
H01F H 0.619030 -0.440606 0.659378 0.026 Uiso 1 1 calc R U . . .
F23 F 0.34644(13) -0.4239(3) 0.71728(10) 0.0556(7) Uani 1 1 d . . . . .
C22 C 0.6495(2) -0.0910(3) 0.66345(13) 0.0206(7) Uani 1 1 d . . . . .
H22 H 0.687272 -0.061039 0.698472 0.025 Uiso 1 1 calc R U . . .
F22 F 0.40991(14) -0.3720(3) 0.83083(10) 0.0526(7) Uani 1 1 d . . . . .
N22 N 0.61759(16) -0.2242(3) 0.64882(10) 0.0186(6) Uani 1 1 d . . . . .
C21 C 0.61479(19) -0.0092(4) 0.61618(12) 0.0180(6) Uani 1 1 d . . . . .
N21 N 0.56546(17) -0.2283(3) 0.59596(10) 0.0186(6) Uani 1 1 d . . . . .
F21 F 0.57885(13) -0.3121(2) 0.87343(8) 0.0360(5) Uani 1 1 d . . . . .
C20 C 0.6251(2) 0.1465(3) 0.60434(13) 0.0234(7) Uani 1 1 d . . . . .
H01J H 0.686859 0.168176 0.609848 0.028 Uiso 1 1 calc R U . . .
H01K H 0.603936 0.205372 0.631835 0.028 Uiso 1 1 calc R U . . .
F20 F 0.68397(12) -0.3005(2) 0.80377(8) 0.0309(5) Uani 1 1 d . . . . .
N20 N 0.56467(16) -0.0960(3) 0.57629(10) 0.0168(6) Uani 1 1 d . . . . .
N10 N 0.41371(16) 0.0927(3) 0.54357(10) 0.0164(6) Uani 1 1 d . . . . .
F10 F 0.41213(13) -0.0506(2) 0.69441(9) 0.0359(5) Uani 1 1 d . . . . .
C10 C 0.51072(19) 0.2961(3) 0.54625(13) 0.0183(7) Uani 1 1 d . . . . .
H01A H 0.488290 0.338869 0.507898 0.022 Uiso 1 1 calc R U . . .
H01B H 0.535942 0.374070 0.573215 0.022 Uiso 1 1 calc R U . . .
C19 C 0.2936(2) 0.2467(4) 0.72955(14) 0.0248(8) Uani 1 1 d . . . . .
C11 C 0.4397(2) 0.2242(3) 0.56490(12) 0.0181(7) Uani 1 1 d . . . . .
N11 N 0.35143(16) 0.0447(3) 0.56493(10) 0.0177(6) Uani 1 1 d . . . . .
F13 F 0.30694(16) 0.3661(3) 0.81698(10) 0.0611(8) Uani 1 1 d . . . . .
F11 F 0.49184(15) -0.0180(2) 0.80627(9) 0.0474(6) Uani 1 1 d . . . . .
C12 C 0.3919(2) 0.2615(4) 0.60151(13) 0.0212(7) Uani 1 1 d . . . . .
H12 H 0.395418 0.347456 0.623196 0.025 Uiso 1 1 calc R U . . .
N12 N 0.33866(16) 0.1493(3) 0.60002(10) 0.0179(6) Uani 1 1 d . . . . .
F12 F 0.44167(17) 0.1942(3) 0.86740(9) 0.0623(8) Uani 1 1 d . . . . .
C14 C 0.31879(19) 0.1424(3) 0.69662(13) 0.0184(7) Uani 1 1 d . . . . .
F14 F 0.22790(13) 0.3357(2) 0.70606(9) 0.0367(5) Uani 1 1 d . . . . .
C15 C 0.3857(2) 0.0546(4) 0.72421(14) 0.0237(7) Uani 1 1 d . . . . .
C16 C 0.4269(2) 0.0697(4) 0.78106(15) 0.0300(8) Uani 1 1 d . . . . .
C17 C 0.4013(2) 0.1769(5) 0.81193(15) 0.0370(9) Uani 1 1 d . . . . .
C18 C 0.3338(2) 0.2635(4) 0.78648(15) 0.0339(9) Uani 1 1 d . . . . .
C13 C 0.2760(2) 0.1266(4) 0.63375(13) 0.0214(7) Uani 1 1 d . . . . .
H01G H 0.250828 0.029130 0.626148 0.026 Uiso 1 1 calc R U . . .
H01H H 0.228965 0.197730 0.622292 0.026 Uiso 1 1 calc R U . . .

loop_
_atom_site_aniso_label
_atom_site_aniso_U_11
_atom_site_aniso_U_22
_atom_site_aniso_U_33
_atom_site_aniso_U_23
_atom_site_aniso_U_13
_atom_site_aniso_U_12
Co1 0.0168(3) 0.0120(3) 0.0103(3) 0.0012(2) 0.0010(2) -0.0023(2)
N1 0.0188(13) 0.0148(13) 0.0126(12) 0.0014(11) 0.0018(10) -0.0026(11)
C50 0.075(7) 0.057(6) 0.033(5) 0.014(4) 0.006(4) -0.029(5)
F104 0.0305(13) 0.0427(15) 0.109(2) 0.0029(15) 0.0209(14) 0.0029(11)
F103 0.0493(15) 0.099(2) 0.0333(13) 0.0272(14) -0.0184(11) -0.0214(15)
F102 0.0817(18) 0.0379(13) 0.0295(12) -0.0080(10) 0.0258(12) -0.0268(13)
F101 0.104(2) 0.0252(12) 0.0523(15) -0.0024(11) 0.0365(15) -0.0210(13)
B100 0.033(2) 0.019(2) 0.0172(18) 0.0000(15) 0.0050(16) -0.0047(17)
O50 0.042(3) 0.036(3) 0.040(3) -0.004(3) 0.014(3) -0.013(3)
C39 0.0197(17) 0.0255(19) 0.0276(18) -0.0008(15) 0.0040(14) -0.0048(14)
C38 0.0240(17) 0.0186(19) 0.0283(18) 0.0012(15) -0.0009(14) -0.0071(14)
C37 0.0225(18) 0.033(2) 0.0242(18) 0.0031(16) 0.0016(15) -0.0098(16)
C36 0.0252(19) 0.038(2) 0.036(2) -0.0049(18) 0.0109(16) -0.0018(17)
C35 0.0246(19) 0.0219(19) 0.042(2) -0.0012(17) 0.0017(16) 0.0000(15)
C34 0.0185(17) 0.0247(19) 0.0271(18) 0.0020(15) -0.0031(14) -0.0083(14)
F34 0.0416(13) 0.0323(12) 0.0436(13) -0.0020(10) 0.0214(11) -0.0014(10)
C33 0.033(2) 0.028(2) 0.0285(19) 0.0014(16) -0.0021(16) -0.0154(16)
F33 0.0411(12) 0.0224(11) 0.0445(13) 0.0059(10) 0.0086(10) -0.0008(9)
C32 0.0265(19) 0.0193(18) 0.035(2) 0.0089(15) -0.0011(16) -0.0027(15)
F32 0.0428(13) 0.0463(13) 0.0315(11) 0.0053(11) 0.0113(10) -0.0163(11)
N32 0.0244(15) 0.0223(15) 0.0216(14) 0.0042(12) 0.0013(12) -0.0066(12)
C31 0.0162(16) 0.0174(17) 0.0171(16) 0.0033(13) 0.0035(13) -0.0016(13)
F31 0.0538(15) 0.0518(16) 0.0669(17) -0.0068(13) 0.0362(14) 0.0008(13)
N31 0.0241(16) 0.0217(16) 0.0468(19) 0.0054(15) -0.0039(14) -0.0032(13)
C30 0.0192(16) 0.0177(17) 0.0215(16) -0.0003(13) 0.0066(13) -0.0022(13)
F30 0.0457(14) 0.0254(12) 0.0672(16) 0.0026(11) 0.0148(12) 0.0075(10)
N30 0.0225(15) 0.0195(15) 0.0421(17) 0.0063(14) -0.0038(13) -0.0024(13)
C29 0.0262(18) 0.0161(17) 0.0190(16) 0.0052(13) -0.0037(14) -0.0042(14)
C28 0.0164(17) 0.039(2) 0.033(2) 0.0129(17) 0.0008(15) -0.0053(16)
C27 0.0254(18) 0.036(2) 0.0290(19) 0.0125(16) 0.0119(16) 0.0069(16)
C26 0.0306(19) 0.0218(18) 0.0176(17) 0.0028(14) 0.0032(14) 0.0035(15)
C25 0.0187(16) 0.0151(16) 0.0198(16) 0.0025(13) 0.0010(13) -0.0024(13)
C24 0.0219(16) 0.0100(15) 0.0157(15) 0.0037(12) 0.0013(13) 0.0008(13)
F24 0.0366(12) 0.0361(12) 0.0195(10) 0.0042(9) -0.0076(9) -0.0133(10)
C23 0.0278(18) 0.0176(17) 0.0160(16) 0.0063(13) 0.0013(13) 0.0043(14)
F23 0.0207(11) 0.094(2) 0.0454(14) 0.0231(14) -0.0028(10) -0.0168(12)
C22 0.0227(17) 0.0229(18) 0.0140(15) 0.0015(13) 0.0007(13) -0.0047(14)
F22 0.0307(12) 0.092(2) 0.0416(13) 0.0209(13) 0.0208(11) 0.0098(13)
N22 0.0220(14) 0.0191(14) 0.0128(13) 0.0043(11) 0.0009(11) -0.0006(11)
C21 0.0183(15) 0.0214(16) 0.0134(14) -0.0006(14) 0.0024(12) -0.0039(14)
N21 0.0258(15) 0.0185(14) 0.0100(12) 0.0024(11) 0.0019(11) 0.0003(12)
F21 0.0410(12) 0.0512(14) 0.0163(10) -0.0035(9) 0.0080(9) -0.0001(11)
C20 0.0291(18) 0.0207(18) 0.0154(16) 0.0007(14) -0.0029(14) -0.0084(15)
F20 0.0219(10) 0.0472(13) 0.0198(10) 0.0013(9) -0.0015(8) -0.0095(9)
N20 0.0206(14) 0.0167(14) 0.0122(13) 0.0016(11) 0.0025(11) -0.0006(11)
N10 0.0161(13) 0.0173(14) 0.0144(13) -0.0002(11) 0.0013(10) -0.0028(11)
F10 0.0431(13) 0.0263(11) 0.0363(12) -0.0049(9) 0.0068(10) 0.0128(10)
C10 0.0219(17) 0.0149(16) 0.0181(16) -0.0020(13) 0.0055(13) -0.0035(13)
C19 0.0171(17) 0.031(2) 0.0254(18) -0.0038(15) 0.0033(14) 0.0046(15)
C11 0.0221(17) 0.0166(17) 0.0135(15) -0.0002(13) 0.0011(13) -0.0028(13)
N11 0.0205(14) 0.0169(14) 0.0159(13) -0.0006(11) 0.0052(11) -0.0038(11)
F13 0.0632(17) 0.0763(19) 0.0383(14) -0.0314(13) 0.0032(12) 0.0291(14)
F11 0.0469(14) 0.0419(14) 0.0413(13) 0.0048(11) -0.0104(10) 0.0183(11)
C12 0.0253(17) 0.0180(17) 0.0207(17) -0.0040(14) 0.0066(14) -0.0056(14)
N12 0.0206(14) 0.0206(14) 0.0133(13) -0.0026(11) 0.0056(11) -0.0055(11)
F12 0.0637(17) 0.085(2) 0.0238(12) -0.0181(13) -0.0140(11) 0.0168(15)
C14 0.0164(16) 0.0217(17) 0.0178(16) -0.0009(13) 0.0056(13) -0.0040(13)
F14 0.0281(11) 0.0401(13) 0.0383(12) -0.0093(10) 0.0021(9) 0.0161(10)
C15 0.0250(18) 0.0221(17) 0.0261(18) -0.0052(15) 0.0104(15) 0.0007(14)
C16 0.0257(19) 0.033(2) 0.0263(19) 0.0033(16) -0.0018(15) 0.0041(16)
C17 0.036(2) 0.049(3) 0.0204(18) -0.0081(17) -0.0041(16) 0.0007(19)
C18 0.034(2) 0.040(2) 0.0281(19) -0.0156(17) 0.0094(16) 0.0061(18)
C13 0.0203(17) 0.0266(19) 0.0181(16) -0.0014(14) 0.0065(13) -0.0060(14)

loop_
_atom_type_symbol
_atom_type_description
_atom_type_scat_dispersion_real
_atom_type_scat_dispersion_imag
_atom_type_scat_source
C C 0.0033 0.0016 'International Tables Vol C Tables 4.2.6.8 and 6.1.1.4'
H H 0.0000 0.0000 'International Tables Vol C Tables 4.2.6.8 and 6.1.1.4'
B B 0.0013 0.0007 'International Tables Vol C Tables 4.2.6.8 and 6.1.1.4'
Co Co 0.3494 0.9721 'International Tables Vol C Tables 4.2.6.8 and 6.1.1.4'
F F 0.0171 0.0103 'International Tables Vol C Tables 4.2.6.8 and 6.1.1.4'
N N 0.0061 0.0033 'International Tables Vol C Tables 4.2.6.8 and 6.1.1.4'
O O 0.0106 0.0060 'International Tables Vol C Tables 4.2.6.8 and 6.1.1.4'

loop_
_geom_angle_atom_site_label_1
_geom_angle_atom_site_label_2
_geom_angle_atom_site_label_3
_geom_angle
_geom_angle_site_symmetry_1
_geom_angle_site_symmetry_3
_geom_angle_publ_flag
N20 Co1 N20 180.0 3_656 . ?
N20 Co1 N10 88.44(13) 3_656 3_656 ?
N20 Co1 N10 91.57(13) . 3_656 ?
N20 Co1 N10 91.57(13) 3_656 . ?
N20 Co1 N10 88.43(13) . . ?
N10 Co1 N10 180.00(12) 3_656 . ?
N20 Co1 N1 100.79(12) 3_656 . ?
N20 Co1 N1 79.21(12) . . ?
N10 Co1 N1 101.60(12) 3_656 . ?
N10 Co1 N1 78.40(12) . . ?
N20 Co1 N1 79.21(12) 3_656 3_656 ?
N20 Co1 N1 100.79(12) . 3_656 ?
N10 Co1 N1 78.40(12) 3_656 3_656 ?
N10 Co1 N1 101.60(12) . 3_656 ?
N1 Co1 N1 180.00(8) . 3_656 ?
C10 N1 C30 111.1(2) . . ?
C10 N1 C20 110.1(2) . . ?
C30 N1 C20 111.6(3) . . ?
C10 N1 Co1 103.26(19) . . ?
C30 N1 Co1 109.59(19) . . ?
C20 N1 Co1 111.00(19) . . ?
O50 C50 H50A 109.5 . . ?
O50 C50 H50B 109.5 . . ?
H50A C50 H50B 109.5 . . ?
O50 C50 H50C 109.5 . . ?
H50A C50 H50C 109.5 . . ?
H50B C50 H50C 109.5 . . ?
F103 B100 F104 107.9(3) . . ?
F103 B100 F101 111.8(3) . . ?
F104 B100 F101 107.4(3) . . ?
F103 B100 F102 108.6(3) . . ?
F104 B100 F102 110.4(3) . . ?
F101 B100 F102 110.7(3) . . ?
C50 O50 H50 105(7) . . ?
F34 C39 C34 120.7(3) . . ?
F34 C39 C38 117.8(3) . . ?
C34 C39 C38 121.5(3) . . ?
F33 C38 C37 119.5(3) . . ?
F33 C38 C39 120.7(3) . . ?
C37 C38 C39 119.8(3) . . ?
F32 C37 C38 120.0(3) . . ?
F32 C37 C36 120.0(3) . . ?
C38 C37 C36 120.0(3) . . ?
F31 C36 C35 121.3(4) . . ?
F31 C36 C37 119.7(3) . . ?
C35 C36 C37 119.0(3) . . ?
F30 C35 C36 118.6(3) . . ?
F30 C35 C34 118.5(3) . . ?
C36 C35 C34 122.8(3) . . ?
C39 C34 C35 116.8(3) . . ?
C39 C34 C33 121.8(3) . . ?
C35 C34 C33 121.3(3) . . ?
N32 C33 C34 109.6(3) . . ?
N32 C33 H01L 109.7 . . ?
C34 C33 H01L 109.7 . . ?
N32 C33 H33 109.7 . . ?
C34 C33 H33 109.7 . . ?
H01L C33 H33 108.2 . . ?
N32 C32 C31 105.3(3) . . ?
N32 C32 H01I 127.4 . . ?
C31 C32 H01I 127.4 . . ?
N31 N32 C32 110.6(3) . . ?
N31 N32 C33 118.7(3) . . ?
C32 N32 C33 130.7(3) . . ?
N30 C31 C32 107.9(3) . . ?
N30 C31 C30 119.6(3) . . ?
C32 C31 C30 132.5(3) . . ?
N30 N31 N32 106.9(3) . . ?
N1 C30 C31 114.8(3) . . ?
N1 C30 H01C 108.6 . . ?
C31 C30 H01C 108.6 . . ?
N1 C30 H01D 108.6 . . ?
C31 C30 H01D 108.6 . . ?
H01C C30 H01D 107.6 . . ?
N31 N30 C31 109.3(3) . . ?
F24 C29 C28 118.0(3) . . ?
F24 C29 C24 119.3(3) . . ?
C28 C29 C24 122.7(3) . . ?
F23 C28 C29 120.8(3) . . ?
F23 C28 C27 119.7(3) . . ?
C29 C28 C27 119.4(3) . . ?
F22 C27 C26 120.1(3) . . ?
F22 C27 C28 120.3(3) . . ?
C26 C27 C28 119.6(3) . . ?
F21 C26 C27 119.7(3) . . ?
F21 C26 C25 120.5(3) . . ?
C27 C26 C25 119.7(3) . . ?
F20 C25 C26 118.0(3) . . ?
F20 C25 C24 119.6(3) . . ?
C26 C25 C24 122.4(3) . . ?
C29 C24 C25 116.1(3) . . ?
C29 C24 C23 122.0(3) . . ?
C25 C24 C23 121.9(3) . . ?
N22 C23 C24 111.5(3) . . ?
N22 C23 H01E 109.3 . . ?
C24 C23 H01E 109.3 . . ?
N22 C23 H01F 109.3 . . ?
C24 C23 H01F 109.3 . . ?
H01E C23 H01F 108.0 . . ?
N22 C22 C21 104.1(3) . . ?
N22 C22 H22 128.0 . . ?
C21 C22 H22 128.0 . . ?
N21 N22 C22 112.3(3) . . ?
N21 N22 C23 119.6(3) . . ?
C22 N22 C23 128.0(3) . . ?
N20 C21 C22 107.8(3) . . ?
N20 C21 C20 121.0(3) . . ?
C22 C21 C20 131.1(3) . . ?
N20 N21 N22 105.4(2) . . ?
C21 C20 N1 111.7(2) . . ?
C21 C20 H01J 109.3 . . ?
N1 C20 H01J 109.3 . . ?
C21 C20 H01K 109.3 . . ?
N1 C20 H01K 109.3 . . ?
H01J C20 H01K 107.9 . . ?
N21 N20 C21 110.4(3) . . ?
N21 N20 Co1 132.8(2) . . ?
C21 N20 Co1 116.7(2) . . ?
N11 N10 C11 110.3(3) . . ?
N11 N10 Co1 135.9(2) . . ?
C11 N10 Co1 112.2(2) . . ?
N1 C10 C11 108.4(3) . . ?
N1 C10 H01A 110.0 . . ?
C11 C10 H01A 110.0 . . ?
N1 C10 H01B 110.0 . . ?
C11 C10 H01B 110.0 . . ?
H01A C10 H01B 108.4 . . ?
F14 C19 C18 118.0(3) . . ?
F14 C19 C14 120.1(3) . . ?
C18 C19 C14 121.9(3) . . ?
N10 C11 C12 107.9(3) . . ?
N10 C11 C10 118.3(3) . . ?
C12 C11 C10 133.8(3) . . ?
N10 N11 N12 105.2(2) . . ?
N12 C12 C11 104.5(3) . . ?
N12 C12 H12 127.7 . . ?
C11 C12 H12 127.7 . . ?
N11 N12 C12 112.1(3) . . ?
N11 N12 C13 119.3(3) . . ?
C12 N12 C13 128.5(3) . . ?
C15 C14 C19 116.3(3) . . ?
C15 C14 C13 121.9(3) . . ?
C19 C14 C13 121.8(3) . . ?
F10 C15 C16 118.3(3) . . ?
F10 C15 C14 119.0(3) . . ?
C16 C15 C14 122.7(3) . . ?
F11 C16 C17 120.1(3) . . ?
F11 C16 C15 120.8(3) . . ?
C17 C16 C15 119.1(3) . . ?
F12 C17 C18 120.3(3) . . ?
F12 C17 C16 119.9(3) . . ?
C18 C17 C16 119.8(3) . . ?
F13 C18 C17 120.1(3) . . ?
F13 C18 C19 119.9(3) . . ?
C17 C18 C19 120.0(3) . . ?
N12 C13 C14 110.4(3) . . ?
N12 C13 H01G 109.6 . . ?
C14 C13 H01G 109.6 . . ?
N12 C13 H01H 109.6 . . ?
C14 C13 H01H 109.6 . . ?
H01G C13 H01H 108.1 . . ?

loop_
_geom_bond_atom_site_label_1
_geom_bond_atom_site_label_2
_geom_bond_distance
_geom_bond_site_symmetry_2
_geom_bond_publ_flag
Co1 N20 2.076(3) 3_656 ?
Co1 N20 2.076(3) . ?
Co1 N10 2.136(3) 3_656 ?
Co1 N10 2.136(3) . ?
Co1 N1 2.243(3) . ?
Co1 N1 2.243(3) 3_656 ?
N1 C10 1.484(4) . ?
N1 C30 1.488(4) . ?
N1 C20 1.499(4) . ?
C50 O50 1.387(10) . ?
C50 H50A 0.9800 . ?
C50 H50B 0.9800 . ?
C50 H50C 0.9800 . ?
F104 B100 1.377(5) . ?
F103 B100 1.363(5) . ?
F102 B100 1.386(4) . ?
F101 B100 1.380(5) . ?
O50 H50 1.08(13) . ?
C39 F34 1.333(4) . ?
C39 C34 1.382(5) . ?
C39 C38 1.385(5) . ?
C38 F33 1.339(4) . ?
C38 C37 1.373(5) . ?
C37 F32 1.345(4) . ?
C37 C36 1.381(6) . ?
C36 F31 1.339(4) . ?
C36 C35 1.369(5) . ?
C35 F30 1.344(4) . ?
C35 C34 1.387(5) . ?
C34 C33 1.502(5) . ?
C33 N32 1.473(4) . ?
C33 H01L 0.9900 . ?
C33 H33 0.9900 . ?
C32 N32 1.342(5) . ?
C32 C31 1.364(5) . ?
C32 H01I 0.9500 . ?
N32 N31 1.336(4) . ?
C31 N30 1.348(4) . ?
C31 C30 1.502(4) . ?
N31 N30 1.316(4) . ?
C30 H01C 0.9900 . ?
C30 H01D 0.9900 . ?
C29 F24 1.352(4) . ?
C29 C28 1.371(5) . ?
C29 C24 1.381(5) . ?
C28 F23 1.345(4) . ?
C28 C27 1.379(5) . ?
C27 F22 1.341(4) . ?
C27 C26 1.370(5) . ?
C26 F21 1.344(4) . ?
C26 C25 1.375(5) . ?
C25 F20 1.348(4) . ?
C25 C24 1.383(5) . ?
C24 C23 1.506(5) . ?
C23 N22 1.471(4) . ?
C23 H01E 0.9900 . ?
C23 H01F 0.9900 . ?
C22 N22 1.352(4) . ?
C22 C21 1.369(4) . ?
C22 H22 0.9500 . ?
N22 N21 1.340(4) . ?
C21 N20 1.355(4) . ?
C21 C20 1.492(5) . ?
N21 N20 1.318(4) . ?
C20 H01J 0.9900 . ?
C20 H01K 0.9900 . ?
N10 N11 1.322(4) . ?
N10 C11 1.351(4) . ?
F10 C15 1.350(4) . ?
C10 C11 1.494(4) . ?
C10 H01A 0.9900 . ?
C10 H01B 0.9900 . ?
C19 F14 1.349(4) . ?
C19 C18 1.374(5) . ?
C19 C14 1.382(5) . ?
C11 C12 1.363(5) . ?
N11 N12 1.343(4) . ?
F13 C18 1.346(4) . ?
F11 C16 1.343(4) . ?
C12 N12 1.345(4) . ?
C12 H12 0.9500 . ?
N12 C13 1.472(4) . ?
F12 C17 1.344(4) . ?
C14 C15 1.379(5) . ?
C14 C13 1.510(5) . ?
C15 C16 1.374(5) . ?
C16 C17 1.372(5) . ?
C17 C18 1.366(5) . ?
C13 H01G 0.9900 . ?
C13 H01H 0.9900 . ?
